data_7713851
loop_
_publ_author_name
'Xie, Wen-Xuan'
'Xue, Chun-Hui'
'Liu, Meng'
'Zhou, Kun'
'Gu, Hui-Hao'
'Ji, Jiuyu'
'Chen, Baokuan'
'Liu, Na'
'Bi, Yanfeng'

_publ_section_title
;
 Thiacalix[4]arene-protected alkynyl Agn (n =9, 18) nanoclusters:
 Syntheses, structural characterizations, photocurrent responses and
 fluorescence properties
;
_journal_name_full 'Dalton Transactions'
_journal_paper_doi 10.1039/D3DT02285D
_journal_year 2023
_chemical_formula_sum 'C136 H176 Ag18 F6 O16 S8'
_chemical_formula_weight 4378.90
_space_group_crystal_system monoclinic
_space_group_IT_number 12
_space_group_name_Hall '-C 2y'
_space_group_name_H-M_alt 'C 1 2/m 1'
_atom_sites_solution_hydrogens mixed
_audit_creation_method SHELXL-2018/3
_audit_update_record
;
2023-08-09 deposited with the CCDC.	2023-08-30 downloaded from the CCDC.
;
_cell_angle_alpha 90
_cell_angle_beta 119.703(3)
_cell_angle_gamma 90
_cell_formula_units_Z 2
_cell_length_a 22.163(2)
_cell_length_b 21.603(2)
_cell_length_c 19.2809(18)
_cell_measurement_reflns_used 9953
_cell_measurement_temperature 100(2)
_cell_measurement_theta_max 25.0149
_cell_measurement_theta_min 2.3006
_cell_volume 8018.5(13)
_computing_cell_refinement 'SAINT V8.37A (Bruker AXS Inc., 2015)'
_computing_data_collection 'Bruker Instrument Service vV6.2.3'
_computing_data_reduction 'SAINT V8.37A (Bruker AXS Inc., 2015)'
_computing_molecular_graphics 'DIAMOND, Vers. 3.2h (Brandenburg, 2012)'
_computing_publication_material 'SHELXL-2014/7 (Sheldrick, 2014)'
_computing_structure_refinement 'SHELXL-2018/3 (Sheldrick, 2018)'
_computing_structure_solution 'SHELXT 2014/5 (Sheldrick, 2014)'
_diffrn_ambient_temperature 100(2)
_diffrn_measured_fraction_theta_full 0.991
_diffrn_measured_fraction_theta_max 0.991
_diffrn_measurement_device_type 'Bruker D8 QUEST'
_diffrn_measurement_method '\f and \w scans'
_diffrn_radiation_type MoK\a
_diffrn_radiation_wavelength 0.71073
_diffrn_reflns_av_R_equivalents 0.0841
_diffrn_reflns_av_unetI/netI 0.0711
_diffrn_reflns_Laue_measured_fraction_full 0.991
_diffrn_reflns_Laue_measured_fraction_max 0.991
_diffrn_reflns_limit_h_max 26
_diffrn_reflns_limit_h_min -26
_diffrn_reflns_limit_k_max 23
_diffrn_reflns_limit_k_min -25
_diffrn_reflns_limit_l_max 22
_diffrn_reflns_limit_l_min -22
_diffrn_reflns_number 28325
_diffrn_reflns_point_group_measured_fraction_full 0.991
_diffrn_reflns_point_group_measured_fraction_max 0.991
_diffrn_reflns_theta_full 25.015
_diffrn_reflns_theta_max 25.015
_diffrn_reflns_theta_min 2.116
_exptl_absorpt_coefficient_mu 2.306
_exptl_absorpt_correction_T_max 0.7452
_exptl_absorpt_correction_T_min 0.6004
_exptl_absorpt_correction_type multi-scan
_exptl_absorpt_process_details
;
SADABS-2016/2 - Bruker AXS area detector scaling and absorption correction
;
_exptl_crystal_colour 'pale yellow'
_exptl_crystal_density_diffrn 1.814
_exptl_crystal_description plate
_exptl_crystal_F_000 4296
_exptl_crystal_size_max 0.250
_exptl_crystal_size_mid 0.250
_exptl_crystal_size_min 0.230
_refine_diff_density_max 1.461
_refine_diff_density_min -1.092
_refine_diff_density_rms 0.176
_refine_ls_extinction_method none
_refine_ls_goodness_of_fit_ref 1.046
_refine_ls_hydrogen_treatment constr
_refine_ls_matrix_type full
_refine_ls_number_parameters 641
_refine_ls_number_reflns 7220
_refine_ls_number_restraints 496
_refine_ls_restrained_S_all 1.031
_refine_ls_R_factor_all 0.1003
_refine_ls_R_factor_gt 0.0550
_refine_ls_shift/su_max 0.001
_refine_ls_shift/su_mean 0.000
_refine_ls_structure_factor_coef Fsqd
_refine_ls_weighting_details 'w=1/[\s^2^(Fo^2^)+(0.0461P)^2^+186.4412P] where P=(Fo^2^+2Fc^2^)/3'
_refine_ls_weighting_scheme calc
_refine_ls_wR_factor_gt 0.1209
_refine_ls_wR_factor_ref 0.1500
_reflns_Friedel_coverage 0.000
_reflns_number_gt 4764
_reflns_number_total 7220
_reflns_threshold_expression 'I > 2\s(I)'
_cod_data_source_file d3dt02285d2.cif
_cod_data_source_block Ag18
_cod_depositor_comments
;
The following automatic conversions were performed:

data item '_exptl_absorpt_correction_type' value 'Multi-Scan' was
changed to 'multi-scan' in accordance with the
/home/data/users/saulius/crontab/automatic-downloads/rss-feeds/RSC/lib/dictionaries/cif_core.dic
dictionary named 'cif_core.dic' version 2.4.2 last updated on
2011-04-26.

Automatic conversion script
Id: cif_fix_values 8170 2020-07-09 18:12:32Z antanas 
;
_cod_original_cell_volume 8018.5(14)
_cod_original_sg_symbol_H-M 'C 2/m'
_cod_database_code 7713851
_shelx_shelxl_version_number 2018/3
_shelx_space_group_comment
;
The symmetry employed for this shelxl refinement is uniquely defined
by the following loop, which should always be used as a source of
symmetry information in preference to the above space-group names.
They are only intended as comments.
;
_shelx_estimated_absorpt_t_min 0.596
_shelx_estimated_absorpt_t_max 0.619

loop_
_space_group_symop_operation_xyz
'x, y, z'
'-x, y, -z'
'x+1/2, y+1/2, z'
'-x+1/2, y+1/2, -z'
'-x, -y, -z'
'x, -y, z'
'-x+1/2, -y+1/2, -z'
'x+1/2, -y+1/2, z'

loop_
_atom_site_label
_atom_site_type_symbol
_atom_site_fract_x
_atom_site_fract_y
_atom_site_fract_z
_atom_site_U_iso_or_equiv
_atom_site_adp_type
_atom_site_occupancy
_atom_site_site_symmetry_order
_atom_site_calc_flag
_atom_site_refinement_flags_posn
_atom_site_refinement_flags_adp
_atom_site_refinement_flags_occupancy
_atom_site_disorder_assembly
_atom_site_disorder_group
Ag1 Ag 0.79188(5) 0.500000 0.74522(5) 0.0235(2) Uani 1 2 d S T P A .
Ag2 Ag 0.67925(5) 0.500000 0.80687(7) 0.0358(3) Uani 1 2 d S T P A .
Ag3 Ag 0.51218(5) 0.500000 0.72507(5) 0.0340(3) Uani 1 2 d S T P A .
Ag4 Ag 0.64955(4) 0.64157(4) 0.73637(4) 0.0307(2) Uani 1 1 d . . . . .
Ag5 Ag 0.53303(18) 0.5638(2) 0.5875(3) 0.0317(7) Uani 0.5 1 d . . P A 1
Ag6 Ag 0.65129(7) 0.55290(7) 0.61087(8) 0.0308(3) Uani 0.5 1 d . . P A 1
S1 S 0.88916(15) 0.500000 0.88663(17) 0.0191(6) Uani 1 2 d S T P A .
S2 S 0.70536(11) 0.68312(10) 0.87644(12) 0.0211(5) Uani 1 1 d . . . . .
S3 S 0.51763(15) 0.500000 0.85806(17) 0.0204(6) Uani 1 2 d S T P A .
O1 O 0.7546(3) 0.4219(3) 0.8080(3) 0.0229(13) Uani 1 1 d . . . . .
O2 O 0.5973(3) 0.5787(3) 0.7950(3) 0.0251(14) Uani 1 1 d . . . . .
C1 C 0.7996(4) 0.4063(4) 0.8813(4) 0.0155(17) Uani 1 1 d . . . . .
C2 C 0.8658(4) 0.4355(4) 0.9266(5) 0.0209(18) Uani 1 1 d . . . . .
C3 C 0.9135(5) 0.4160(4) 1.0029(5) 0.026(2) Uani 1 1 d . . . . .
H3 H 0.957397 0.436068 1.029520 0.031 Uiso 1 1 calc R U . . .
C4 C 0.9005(5) 0.3683(4) 1.0426(5) 0.031(2) Uani 1 1 d . . . . .
C5 C 0.8352(4) 0.3389(4) 0.9989(5) 0.0249(19) Uani 1 1 d . . . . .
H5 H 0.824374 0.305694 1.023198 0.030 Uiso 1 1 calc R U . . .
C6 C 0.7864(4) 0.3563(4) 0.9225(5) 0.0190(18) Uani 1 1 d . . . . .
C7 C 0.955(2) 0.3526(15) 1.132(2) 0.035(5) Uani 0.5 1 d . U P B 1
C8 C 0.9746(15) 0.4080(12) 1.1843(14) 0.064(6) Uani 0.5 1 d . U P B 1
H8A H 0.991132 0.440532 1.162309 0.096 Uiso 0.5 1 calc R U P B 1
H8B H 0.934232 0.423039 1.187151 0.096 Uiso 0.5 1 calc R U P B 1
H8C H 1.011746 0.396929 1.237915 0.096 Uiso 0.5 1 calc R U P B 1
C9 C 1.0199(13) 0.3286(14) 1.1265(15) 0.057(5) Uani 0.5 1 d . U P B 1
H9A H 1.036579 0.361583 1.105349 0.085 Uiso 0.5 1 calc R U P B 1
H9B H 1.056959 0.316842 1.179902 0.085 Uiso 0.5 1 calc R U P B 1
H9C H 1.006495 0.292573 1.091066 0.085 Uiso 0.5 1 calc R U P B 1
C10 C 0.9301(11) 0.3039(11) 1.1631(11) 0.041(5) Uani 0.5 1 d . U P B 1
H10A H 0.917160 0.267713 1.127891 0.061 Uiso 0.5 1 calc R U P B 1
H10B H 0.967047 0.292407 1.216660 0.061 Uiso 0.5 1 calc R U P B 1
H10C H 0.889532 0.318517 1.165896 0.061 Uiso 0.5 1 calc R U P B 1
C11 C 0.6090(4) 0.5938(4) 0.8667(4) 0.0191(18) Uani 1 1 d . . . . .
C12 C 0.6563(4) 0.6410(4) 0.9128(5) 0.0224(19) Uani 1 1 d . . . . .
C13 C 0.6696(5) 0.6569(4) 0.9890(5) 0.032(2) Uani 1 1 d . . . . .
H13 H 0.702248 0.688665 1.017391 0.038 Uiso 1 1 calc R U . . .
C14 C 0.6354(6) 0.6263(5) 1.0252(6) 0.048(3) Uani 1 1 d . . . . .
C15 C 0.5881(5) 0.5806(5) 0.9802(5) 0.034(2) Uani 1 1 d . . . . .
H15 H 0.562999 0.559985 1.001527 0.040 Uiso 1 1 calc R U . . .
C17 C 0.6615(13) 0.6360(11) 1.1141(14) 0.034(4) Uani 0.5 1 d . U P C 1
C16 C 0.5762(4) 0.5639(4) 0.9040(5) 0.0239(19) Uani 1 1 d . . . . .
C18 C 0.6598(16) 0.7024(13) 1.1305(16) 0.061(6) Uani 0.5 1 d . U P C 1
H18A H 0.677244 0.726548 1.101116 0.091 Uiso 0.5 1 calc R U P C 1
H18B H 0.611884 0.714816 1.113468 0.091 Uiso 0.5 1 calc R U P C 1
H18C H 0.689023 0.710074 1.187888 0.091 Uiso 0.5 1 calc R U P C 1
C19 C 0.7435(13) 0.6361(14) 1.1696(15) 0.058(5) Uani 0.5 1 d . U P C 1
H19A H 0.761656 0.594468 1.170867 0.087 Uiso 0.5 1 calc R U P C 1
H19B H 0.764128 0.665397 1.148462 0.087 Uiso 0.5 1 calc R U P C 1
H19C H 0.755479 0.648437 1.223869 0.087 Uiso 0.5 1 calc R U P C 1
C20 C 0.6379(13) 0.5867(11) 1.1506(12) 0.051(5) Uani 0.5 1 d . U P C 1
H20A H 0.643315 0.545892 1.132098 0.076 Uiso 0.5 1 calc R U P C 1
H20B H 0.666127 0.588686 1.208898 0.076 Uiso 0.5 1 calc R U P C 1
H20C H 0.588988 0.593427 1.134477 0.076 Uiso 0.5 1 calc R U P C 1
C21 C 0.7288(7) 0.500000 0.6127(7) 0.037(3) Uani 1 2 d S T P A .
C22 C 0.7799(10) 0.4785(10) 0.6111(10) 0.047(5) Uani 0.5 1 d . . P A .
C23 C 0.8396(12) 0.4539(13) 0.5976(14) 0.055(4) Uani 0.5 1 d . . P A -1
C24 C 0.8495(15) 0.3846(14) 0.6123(18) 0.078(6) Uani 0.5 1 d . . P A -1
H24A H 0.806803 0.362960 0.574601 0.118 Uiso 0.5 1 calc R U P A -1
H24B H 0.887916 0.370540 0.604727 0.118 Uiso 0.5 1 calc R U P A -1
H24C H 0.860254 0.375483 0.667047 0.118 Uiso 0.5 1 calc R U P A -1
C25 C 0.9040(10) 0.4864(19) 0.6545(13) 0.072(7) Uani 0.5 1 d . . P A -1
H25A H 0.915280 0.476499 0.709229 0.109 Uiso 0.5 1 calc R U P A -1
H25B H 0.942161 0.472970 0.646097 0.109 Uiso 0.5 1 calc R U P A -1
H25C H 0.897334 0.531120 0.645880 0.109 Uiso 0.5 1 calc R U P A -1
C26 C 0.8171(12) 0.4656(14) 0.5114(13) 0.066(5) Uani 0.5 1 d . U P A -1
H26A H 0.774260 0.442679 0.477511 0.099 Uiso 0.5 1 calc R U P A -1
H26B H 0.808830 0.509997 0.500161 0.099 Uiso 0.5 1 calc R U P A -1
H26C H 0.853657 0.451846 0.500378 0.099 Uiso 0.5 1 calc R U P A -1
C27 C 0.599(2) 0.625(2) 0.599(3) 0.054(6) Uani 0.5 1 d . U P A 1
C28 C 0.6023(14) 0.6893(14) 0.6044(16) 0.053(3) Uani 0.5 1 d . U P A 1
C29 C 0.6028(18) 0.7581(13) 0.5907(16) 0.072(4) Uani 0.5 1 d . U P A 1
C30 C 0.5608(17) 0.7696(13) 0.5013(15) 0.076(5) Uani 0.5 1 d . U P A 1
H30A H 0.512444 0.757173 0.481502 0.113 Uiso 0.5 1 calc R U P A 1
H30B H 0.562470 0.813715 0.490476 0.113 Uiso 0.5 1 calc R U P A 1
H30C H 0.580334 0.745347 0.474137 0.113 Uiso 0.5 1 calc R U P A 1
C31 C 0.6753(18) 0.7762(15) 0.6221(19) 0.077(5) Uani 0.5 1 d . U P A 1
H31A H 0.694282 0.754792 0.592272 0.115 Uiso 0.5 1 calc R U P A 1
H31B H 0.678030 0.821036 0.616432 0.115 Uiso 0.5 1 calc R U P A 1
H31C H 0.702314 0.764894 0.678681 0.115 Uiso 0.5 1 calc R U P A 1
C32 C 0.5755(19) 0.7913(13) 0.6371(16) 0.078(5) Uani 0.5 1 d . U P A 1
H32A H 0.526820 0.779699 0.616879 0.117 Uiso 0.5 1 calc R U P A 1
H32B H 0.602943 0.779887 0.693593 0.117 Uiso 0.5 1 calc R U P A 1
H32C H 0.578659 0.836030 0.631344 0.117 Uiso 0.5 1 calc R U P A 1
C33 C 0.4504(7) 0.500000 0.5881(7) 0.042(4) Uani 1 2 d S T P A .
C34 C 0.4230(10) 0.4555(10) 0.6095(11) 0.038(4) Uani 0.5 1 d . U P A 1
C35 C 0.3799(11) 0.4088(11) 0.6239(12) 0.040(4) Uani 0.5 1 d . U P A 1
C36 C 0.4296(11) 0.3575(11) 0.6802(11) 0.042(4) Uani 0.5 1 d . U P A 1
H36A H 0.455550 0.339327 0.656287 0.063 Uiso 0.5 1 calc R U P A 1
H36B H 0.402303 0.325212 0.687707 0.063 Uiso 0.5 1 calc R U P A 1
H36C H 0.462204 0.375763 0.732037 0.063 Uiso 0.5 1 calc R U P A 1
C37 C 0.3430(11) 0.4424(11) 0.6623(12) 0.050(5) Uani 0.5 1 d . U P A 1
H37A H 0.376873 0.453025 0.717602 0.074 Uiso 0.5 1 calc R U P A 1
H37B H 0.307194 0.415362 0.661528 0.074 Uiso 0.5 1 calc R U P A 1
H37C H 0.321405 0.480287 0.632259 0.074 Uiso 0.5 1 calc R U P A 1
C38 C 0.3273(15) 0.3789(17) 0.5421(15) 0.045(6) Uani 0.5 1 d . U P A 1
H38A H 0.298675 0.411419 0.504798 0.067 Uiso 0.5 1 calc R U P A 1
H38B H 0.297360 0.349718 0.549963 0.067 Uiso 0.5 1 calc R U P A 1
H38C H 0.352803 0.356902 0.520220 0.067 Uiso 0.5 1 calc R U P A 1
O3 O 0.6532(12) 0.6157(15) 0.4358(14) 0.070(5) Uani 0.5 1 d . U P A 2
O4 O 0.5446(8) 0.6497(9) 0.3784(10) 0.058(4) Uani 0.5 1 d . U P A 2
C39 C 0.6018(14) 0.6470(15) 0.3857(16) 0.066(4) Uani 0.5 1 d . U P A 2
C40 C 0.6164(17) 0.6817(19) 0.3257(19) 0.082(4) Uani 0.5 1 d . U P A 2
F1 F 0.6727(9) 0.6665(10) 0.3267(10) 0.099(5) Uani 0.5 1 d . U P A 2
F2 F 0.6054(11) 0.7425(10) 0.3344(12) 0.110(5) Uani 0.5 1 d . U P A 2
F3 F 0.5648(10) 0.6684(12) 0.2517(10) 0.114(5) Uani 0.5 1 d . U P A 2
C27A C 0.5951(15) 0.6368(10) 0.6031(16) 0.015(5) Uani 0.5 1 d . U P A 2
C28A C 0.6289(14) 0.6819(14) 0.6127(16) 0.053(3) Uani 0.5 1 d . U P A 2
C29A C 0.671(2) 0.7399(17) 0.6214(19) 0.087(6) Uani 0.5 1 d . . P A 2
C30A C 0.662(2) 0.7608(17) 0.5375(18) 0.110(7) Uani 0.5 1 d . . P A 2
H30D H 0.689889 0.798273 0.544884 0.166 Uiso 0.5 1 calc R U P A 2
H30E H 0.678616 0.727622 0.516194 0.166 Uiso 0.5 1 calc R U P A 2
H30F H 0.613305 0.769481 0.499910 0.166 Uiso 0.5 1 calc R U P A 2
C31A C 0.7502(18) 0.7300(18) 0.6737(18) 0.107(8) Uani 0.5 1 d . . P A 2
H31D H 0.774472 0.768810 0.677184 0.160 Uiso 0.5 1 calc R U P A 2
H31E H 0.761152 0.716982 0.727391 0.160 Uiso 0.5 1 calc R U P A 2
H31F H 0.765318 0.697925 0.649664 0.160 Uiso 0.5 1 calc R U P A 2
C32A C 0.646(2) 0.7975(14) 0.6533(19) 0.095(7) Uani 0.5 1 d . . P A 2
H32D H 0.673882 0.833922 0.658130 0.143 Uiso 0.5 1 calc R U P A 2
H32E H 0.596750 0.806315 0.615534 0.143 Uiso 0.5 1 calc R U P A 2
H32F H 0.651101 0.787402 0.705611 0.143 Uiso 0.5 1 calc R U P A 2
Ag5A Ag 0.51197(17) 0.5718(2) 0.5892(3) 0.0286(7) Uani 0.5 1 d . . P A 2
Ag6A Ag 0.63570(8) 0.56534(8) 0.53136(9) 0.0397(4) Uani 0.5 1 d . . P A 2
C7A C 0.955(2) 0.3415(16) 1.123(2) 0.041(5) Uani 0.5 1 d . U P B 2
C8A C 0.9350(18) 0.3658(18) 1.1862(18) 0.090(7) Uani 0.5 1 d . U P B 2
H8AA H 0.933230 0.411152 1.184708 0.134 Uiso 0.5 1 calc R U P B 2
H8AB H 0.889389 0.349431 1.173548 0.134 Uiso 0.5 1 calc R U P B 2
H8AC H 0.969956 0.352055 1.239686 0.134 Uiso 0.5 1 calc R U P B 2
C9A C 1.0263(12) 0.3680(12) 1.1535(14) 0.051(5) Uani 0.5 1 d . U P B 2
H9AA H 1.023334 0.413182 1.148576 0.077 Uiso 0.5 1 calc R U P B 2
H9AB H 1.055955 0.356633 1.209744 0.077 Uiso 0.5 1 calc R U P B 2
H9AC H 1.046268 0.351389 1.122001 0.077 Uiso 0.5 1 calc R U P B 2
C10A C 0.9561(15) 0.2759(12) 1.1292(17) 0.077(6) Uani 0.5 1 d . U P B 2
H10D H 0.908727 0.260378 1.108994 0.116 Uiso 0.5 1 calc R U P B 2
H10E H 0.975375 0.258452 1.097389 0.116 Uiso 0.5 1 calc R U P B 2
H10F H 0.985062 0.263696 1.185132 0.116 Uiso 0.5 1 calc R U P B 2
C17A C 0.6382(13) 0.6536(12) 1.1013(14) 0.040(4) Uani 0.5 1 d . U P C 2
C18A C 0.6242(16) 0.7181(13) 1.1021(17) 0.065(6) Uani 0.5 1 d . U P C 2
H18D H 0.654914 0.742133 1.089259 0.098 Uiso 0.5 1 calc R U P C 2
H18E H 0.575697 0.726578 1.062304 0.098 Uiso 0.5 1 calc R U P C 2
H18F H 0.632439 0.729836 1.155172 0.098 Uiso 0.5 1 calc R U P C 2
C19A C 0.7093(16) 0.6217(16) 1.1640(18) 0.068(6) Uani 0.5 1 d . U P C 2
H19D H 0.707305 0.577383 1.152092 0.101 Uiso 0.5 1 calc R U P C 2
H19E H 0.747760 0.640722 1.160264 0.101 Uiso 0.5 1 calc R U P C 2
H19F H 0.716667 0.627290 1.218045 0.101 Uiso 0.5 1 calc R U P C 2
C20A C 0.5871(14) 0.6249(13) 1.1219(15) 0.061(6) Uani 0.5 1 d . U P C 2
H20D H 0.591841 0.579761 1.123224 0.091 Uiso 0.5 1 calc R U P C 2
H20E H 0.596534 0.639762 1.174348 0.091 Uiso 0.5 1 calc R U P C 2
H20F H 0.539791 0.636504 1.081480 0.091 Uiso 0.5 1 calc R U P C 2
O5 O 0.7350(14) 0.500000 0.9600(10) 0.060 Uiso 0.5 2 d DS U P A 1
H5A H 0.758676 0.494943 0.937250 0.090 Uiso 0.25 1 d R U P A 1
C41 C 0.7826(16) 0.500000 1.0474(10) 0.060 Uiso 0.5 2 d DS U P A 1
H41A H 0.755368 0.500000 1.074820 0.090 Uiso 0.5 2 calc R U P A 1
H41B H 0.811944 0.462961 1.062589 0.090 Uiso 0.25 1 calc R U P A 1
H41C H 0.811944 0.537039 1.062589 0.090 Uiso 0.25 1 calc R U P A 1
O5A O 0.7466(14) 0.505(2) 0.9842(12) 0.060 Uiso 0.25 1 d D U P A -1
H5AA H 0.714326 0.515096 0.938638 0.090 Uiso 0.25 1 d R U P A -1
C41A C 0.7361(19) 0.5372(19) 1.0453(16) 0.060 Uiso 0.25 1 d D U P A -1
H41D H 0.772400 0.524543 1.098673 0.090 Uiso 0.25 1 calc R U P A -1
H41E H 0.738356 0.582116 1.039626 0.090 Uiso 0.25 1 calc R U P A -1
H41F H 0.690445 0.526149 1.038195 0.090 Uiso 0.25 1 calc R U P A -1

loop_
_atom_site_aniso_label
_atom_site_aniso_U_11
_atom_site_aniso_U_22
_atom_site_aniso_U_33
_atom_site_aniso_U_23
_atom_site_aniso_U_13
_atom_site_aniso_U_12
Ag1 0.0243(5) 0.0315(5) 0.0173(4) 0.000 0.0122(4) 0.000
Ag2 0.0281(6) 0.0297(6) 0.0584(7) 0.000 0.0281(5) 0.000
Ag3 0.0218(5) 0.0605(8) 0.0161(5) 0.000 0.0066(4) 0.000
Ag4 0.0293(4) 0.0444(5) 0.0205(3) 0.0108(3) 0.0139(3) 0.0076(3)
Ag5 0.031(2) 0.0426(13) 0.0235(9) 0.0012(8) 0.0145(14) -0.0013(15)
Ag6 0.0303(8) 0.0384(8) 0.0267(7) -0.0007(6) 0.0164(6) -0.0006(6)
S1 0.0166(15) 0.0232(16) 0.0219(14) 0.000 0.0129(12) 0.000
S2 0.0210(11) 0.0216(11) 0.0265(11) 0.0057(9) 0.0161(9) 0.0022(9)
S3 0.0156(15) 0.0239(16) 0.0233(15) 0.000 0.0109(12) 0.000
O1 0.022(3) 0.030(3) 0.019(3) 0.001(3) 0.012(3) -0.007(3)
O2 0.029(3) 0.030(3) 0.020(3) 0.004(3) 0.015(3) -0.005(3)
C1 0.017(4) 0.017(4) 0.019(4) -0.003(3) 0.013(3) -0.001(3)
C2 0.026(5) 0.021(5) 0.026(4) -0.005(4) 0.020(4) 0.001(4)
C3 0.021(5) 0.033(5) 0.022(4) 0.003(4) 0.009(4) 0.009(4)
C4 0.023(4) 0.032(5) 0.034(4) 0.005(4) 0.011(4) -0.004(4)
C5 0.028(5) 0.021(5) 0.031(5) 0.002(4) 0.019(4) 0.001(4)
C6 0.015(4) 0.023(4) 0.023(4) -0.001(4) 0.013(4) 0.006(4)
C7 0.035(6) 0.035(6) 0.032(6) 0.006(4) 0.014(4) -0.001(4)
C8 0.076(10) 0.051(8) 0.050(8) -0.005(7) 0.020(7) -0.011(7)
C9 0.045(8) 0.069(10) 0.059(9) 0.023(7) 0.028(7) 0.012(7)
C10 0.038(8) 0.053(8) 0.028(7) 0.013(6) 0.013(6) -0.006(7)
C11 0.019(4) 0.023(5) 0.017(4) 0.007(3) 0.010(3) 0.008(4)
C12 0.025(5) 0.020(4) 0.027(4) 0.003(4) 0.017(4) 0.002(4)
C13 0.046(6) 0.025(5) 0.032(5) -0.010(4) 0.025(5) -0.016(4)
C14 0.069(8) 0.053(7) 0.033(4) -0.012(4) 0.032(5) -0.036(6)
C15 0.049(6) 0.042(6) 0.022(4) -0.011(4) 0.027(4) -0.018(5)
C17 0.039(6) 0.038(6) 0.030(5) -0.003(4) 0.021(4) -0.002(4)
C16 0.022(5) 0.023(5) 0.028(4) 0.000(4) 0.013(4) 0.001(4)
C18 0.075(10) 0.057(7) 0.051(9) -0.011(7) 0.032(8) 0.003(7)
C19 0.051(7) 0.073(10) 0.046(8) -0.006(8) 0.021(6) -0.012(7)
C20 0.062(9) 0.056(8) 0.034(8) -0.001(7) 0.024(7) -0.012(7)
C21 0.031(6) 0.069(9) 0.013(6) 0.000 0.012(5) 0.000
C22 0.032(6) 0.084(13) 0.026(7) -0.002(8) 0.016(6) 0.003(6)
C23 0.040(6) 0.086(10) 0.049(7) -0.002(7) 0.029(6) 0.004(6)
C24 0.072(15) 0.088(11) 0.092(15) 0.008(9) 0.053(13) 0.015(8)
C25 0.036(6) 0.115(19) 0.069(9) -0.014(13) 0.029(6) -0.001(10)
C26 0.044(10) 0.118(13) 0.053(7) 0.005(8) 0.037(6) 0.016(9)
C27 0.054(8) 0.055(4) 0.053(8) 0.003(4) 0.028(5) 0.000(4)
C28 0.059(5) 0.056(4) 0.046(4) 0.004(3) 0.028(3) 0.000(3)
C29 0.114(10) 0.055(5) 0.060(8) 0.003(5) 0.053(8) -0.006(5)
C30 0.121(11) 0.056(9) 0.061(8) 0.009(6) 0.053(8) -0.001(8)
C31 0.117(10) 0.055(8) 0.067(10) 0.006(9) 0.052(8) -0.015(6)
C32 0.128(12) 0.055(7) 0.065(9) 0.004(7) 0.059(9) 0.002(8)
C33 0.025(8) 0.083(12) 0.017(6) 0.000 0.010(6) 0.000
C34 0.027(8) 0.055(10) 0.028(7) 0.007(7) 0.010(7) -0.018(7)
C35 0.033(6) 0.062(8) 0.024(6) 0.011(6) 0.015(5) -0.019(6)
C36 0.041(9) 0.060(10) 0.019(7) 0.008(7) 0.011(7) -0.014(8)
C37 0.041(9) 0.069(10) 0.035(8) 0.009(8) 0.016(7) -0.019(8)
C38 0.040(9) 0.061(10) 0.027(9) 0.012(8) 0.012(7) -0.024(8)
O3 0.056(9) 0.113(12) 0.067(10) 0.028(9) 0.050(8) 0.012(9)
O4 0.047(7) 0.081(10) 0.066(8) 0.018(8) 0.042(7) 0.009(7)
C39 0.057(7) 0.104(9) 0.063(7) 0.024(7) 0.050(6) 0.012(7)
C40 0.077(8) 0.128(10) 0.068(7) 0.031(8) 0.056(6) 0.007(8)
F1 0.080(8) 0.166(14) 0.087(9) 0.039(10) 0.069(8) 0.005(9)
F2 0.129(13) 0.118(10) 0.106(11) 0.040(9) 0.075(10) 0.003(10)
F3 0.102(10) 0.192(15) 0.061(7) 0.028(9) 0.049(7) 0.013(11)
C27A 0.018(6) 0.012(7) 0.012(6) 0.002(4) 0.005(4) -0.003(4)
C28A 0.060(5) 0.056(4) 0.046(4) 0.005(3) 0.028(3) 0.000(3)
C29A 0.111(10) 0.087(7) 0.065(11) 0.000(8) 0.045(9) -0.039(8)
C30A 0.154(19) 0.111(17) 0.074(12) 0.004(12) 0.063(12) -0.052(17)
C31A 0.103(9) 0.13(2) 0.073(13) -0.028(15) 0.036(9) -0.061(11)
C32A 0.13(2) 0.070(8) 0.088(16) -0.021(10) 0.059(16) -0.064(12)
Ag5A 0.0202(17) 0.0432(17) 0.0236(9) 0.0055(9) 0.0117(11) -0.0074(12)
Ag6A 0.0305(8) 0.0567(11) 0.0303(8) 0.0139(7) 0.0138(7) 0.0078(7)
C7A 0.039(6) 0.040(6) 0.039(6) 0.006(4) 0.014(4) 0.001(4)
C8A 0.094(12) 0.116(12) 0.071(9) 0.002(8) 0.050(9) 0.010(9)
C9A 0.040(7) 0.050(9) 0.041(8) 0.015(8) 0.003(6) -0.005(7)
C10A 0.071(10) 0.049(7) 0.077(10) 0.016(7) 0.010(8) -0.003(7)
C17A 0.043(6) 0.046(6) 0.036(6) 0.000(4) 0.024(5) -0.008(4)
C18A 0.076(11) 0.066(7) 0.061(10) -0.007(7) 0.040(8) 0.007(7)
C19A 0.064(8) 0.083(11) 0.057(8) 0.002(8) 0.031(7) 0.004(8)
C20A 0.069(9) 0.074(10) 0.060(9) -0.004(8) 0.048(8) -0.013(7)

loop_
_atom_type_symbol
_atom_type_description
_atom_type_scat_dispersion_real
_atom_type_scat_dispersion_imag
_atom_type_scat_source
C C 0.0033 0.0016 'International Tables Vol C Tables 4.2.6.8 and 6.1.1.4'
H H 0.0000 0.0000 'International Tables Vol C Tables 4.2.6.8 and 6.1.1.4'
Ag Ag -0.8971 1.1015 'International Tables Vol C Tables 4.2.6.8 and 6.1.1.4'
F F 0.0171 0.0103 'International Tables Vol C Tables 4.2.6.8 and 6.1.1.4'
O O 0.0106 0.0060 'International Tables Vol C Tables 4.2.6.8 and 6.1.1.4'
S S 0.1246 0.1234 'International Tables Vol C Tables 4.2.6.8 and 6.1.1.4'

loop_
_geom_angle_atom_site_label_1
_geom_angle_atom_site_label_2
_geom_angle_atom_site_label_3
_geom_angle
_geom_angle_site_symmetry_1
_geom_angle_site_symmetry_3
_geom_angle_publ_flag
C21 Ag1 O1 113.2(3) . 6_565 ?
C21 Ag1 O1 113.2(3) . . ?
O1 Ag1 O1 87.2(3) 6_565 . ?
C21 Ag1 S1 164.7(4) . . ?
O1 Ag1 S1 77.31(13) 6_565 . ?
O1 Ag1 S1 77.31(14) . . ?
C21 Ag1 C22 29.6(5) . . ?
O1 Ag1 C22 138.5(5) 6_565 . ?
O1 Ag1 C22 119.5(5) . . ?
S1 Ag1 C22 135.9(5) . . ?
C21 Ag1 C22 29.6(5) . 6_565 ?
O1 Ag1 C22 119.5(5) 6_565 6_565 ?
O1 Ag1 C22 138.5(5) . 6_565 ?
S1 Ag1 C22 135.9(5) . 6_565 ?
C22 Ag1 C22 21.4(10) . 6_565 ?
C21 Ag1 Ag6 41.0(3) . 6_565 ?
O1 Ag1 Ag6 102.75(14) 6_565 6_565 ?
O1 Ag1 Ag6 73.45(13) . 6_565 ?
S1 Ag1 Ag6 150.71(6) . 6_565 ?
C22 Ag1 Ag6 61.6(5) . 6_565 ?
C22 Ag1 Ag6 70.1(5) 6_565 6_565 ?
C21 Ag1 Ag6 41.0(3) . . ?
O1 Ag1 Ag6 73.45(13) 6_565 . ?
O1 Ag1 Ag6 102.75(14) . . ?
S1 Ag1 Ag6 150.71(6) . . ?
C22 Ag1 Ag6 70.1(5) . . ?
C22 Ag1 Ag6 61.6(5) 6_565 . ?
Ag6 Ag1 Ag6 42.99(6) 6_565 . ?
C21 Ag1 Ag2 105.1(4) . . ?
O1 Ag1 Ag2 46.46(14) 6_565 . ?
O1 Ag1 Ag2 46.46(14) . . ?
S1 Ag1 Ag2 90.27(7) . . ?
C22 Ag1 Ag2 131.9(5) . . ?
C22 Ag1 Ag2 131.9(4) 6_565 . ?
Ag6 Ag1 Ag2 70.84(4) 6_565 . ?
Ag6 Ag1 Ag2 70.84(4) . . ?
O1 Ag2 O1 91.0(3) 6_565 . ?
O1 Ag2 O2 175.71(19) 6_565 6_565 ?
O1 Ag2 O2 89.61(19) . 6_565 ?
O1 Ag2 O2 89.61(19) 6_565 . ?
O1 Ag2 O2 175.71(19) . . ?
O2 Ag2 O2 89.5(3) 6_565 . ?
O1 Ag2 O5 93.1(5) 6_565 . ?
O1 Ag2 O5 93.1(5) . . ?
O2 Ag2 O5 91.2(5) 6_565 . ?
O2 Ag2 O5 91.2(5) . . ?
O1 Ag2 O5A 90.7(8) 6_565 . ?
O1 Ag2 O5A 93.8(7) . . ?
O2 Ag2 O5A 93.5(8) 6_565 . ?
O2 Ag2 O5A 90.4(7) . . ?
O5 Ag2 O5A 2.5(10) . . ?
O1 Ag2 Ag3 129.66(13) 6_565 . ?
O1 Ag2 Ag3 129.66(14) . . ?
O2 Ag2 Ag3 47.65(14) 6_565 . ?
O2 Ag2 Ag3 47.65(14) . . ?
O5 Ag2 Ag3 110.1(7) . . ?
O5A Ag2 Ag3 111.2(6) . . ?
O1 Ag2 Ag1 48.53(13) 6_565 . ?
O1 Ag2 Ag1 48.53(13) . . ?
O2 Ag2 Ag1 129.99(13) 6_565 . ?
O2 Ag2 Ag1 130.00(13) . . ?
O5 Ag2 Ag1 113.5(7) . . ?
O5A Ag2 Ag1 112.4(6) . . ?
Ag3 Ag2 Ag1 136.37(4) . . ?
O1 Ag2 Ag4 48.28(13) 6_565 . ?
O1 Ag2 Ag4 131.68(14) . . ?
O2 Ag2 Ag4 129.08(14) 6_565 . ?
O2 Ag2 Ag4 46.91(13) . . ?
O5 Ag2 Ag4 111.05(3) . . ?
O5A Ag2 Ag4 108.9(9) . . ?
Ag3 Ag2 Ag4 81.45(2) . . ?
Ag1 Ag2 Ag4 83.18(2) . . ?
O1 Ag2 Ag4 131.67(14) 6_565 6_565 ?
O1 Ag2 Ag4 48.28(13) . 6_565 ?
O2 Ag2 Ag4 46.91(13) 6_565 6_565 ?
O2 Ag2 Ag4 129.08(14) . 6_565 ?
O5 Ag2 Ag4 111.05(3) . 6_565 ?
O5A Ag2 Ag4 113.3(9) . 6_565 ?
Ag3 Ag2 Ag4 81.45(2) . 6_565 ?
Ag1 Ag2 Ag4 83.18(2) . 6_565 ?
Ag4 Ag2 Ag4 137.78(5) . 6_565 ?
O1 Ag2 H5A 82.3 6_565 . ?
O1 Ag2 H5A 78.3 . . ?
O2 Ag2 H5A 102.0 6_565 . ?
O2 Ag2 H5A 106.0 . . ?
O5 Ag2 H5A 18.5 . . ?
O5A Ag2 H5A 17.9 . . ?
Ag3 Ag2 H5A 128.3 . . ?
Ag1 Ag2 H5A 95.2 . . ?
Ag4 Ag2 H5A 113.2 . . ?
Ag4 Ag2 H5A 107.7 6_565 . ?
O1 Ag2 H5A 78.3(6) 6_565 6_565 ?
O1 Ag2 H5A 82.3(6) . 6_565 ?
O2 Ag2 H5A 106.0(6) 6_565 6_565 ?
O2 Ag2 H5A 102.0(6) . 6_565 ?
O5 Ag2 H5A 18.51(17) . 6_565 ?
O5A Ag2 H5A 17.1(13) . 6_565 ?
Ag3 Ag2 H5A 128.3(8) . 6_565 ?
Ag1 Ag2 H5A 95.2(8) . 6_565 ?
Ag4 Ag2 H5A 107.68(9) . 6_565 ?
Ag4 Ag2 H5A 113.23(9) 6_565 6_565 ?
H5A Ag2 H5A 5.6 . 6_565 ?
C33 Ag3 C34 32.9(5) . 6_565 ?
C33 Ag3 C34 32.9(5) . . ?
C34 Ag3 C34 48.7(11) 6_565 . ?
C33 Ag3 O2 120.1(2) . . ?
C34 Ag3 O2 107.7(6) 6_565 . ?
C34 Ag3 O2 152.7(5) . . ?
C33 Ag3 O2 120.1(2) . 6_565 ?
C34 Ag3 O2 152.7(5) 6_565 6_565 ?
C34 Ag3 O2 107.7(6) . 6_565 ?
O2 Ag3 O2 90.4(3) . 6_565 ?
C33 Ag3 S3 151.2(4) . . ?
C34 Ag3 S3 124.5(5) 6_565 . ?
C34 Ag3 S3 124.5(5) . . ?
O2 Ag3 S3 78.40(14) . . ?
O2 Ag3 S3 78.40(14) 6_565 . ?
C33 Ag3 Ag5A 42.6(2) . 6_565 ?
C34 Ag3 Ag5A 75.4(5) 6_565 6_565 ?
C34 Ag3 Ag5A 47.8(5) . 6_565 ?
O2 Ag3 Ag5A 120.73(15) . 6_565 ?
O2 Ag3 Ag5A 77.74(15) 6_565 6_565 ?
S3 Ag3 Ag5A 149.27(8) . 6_565 ?
C33 Ag3 Ag5A 42.6(2) . . ?
O2 Ag3 Ag5A 77.74(15) . . ?
O2 Ag3 Ag5A 120.73(15) 6_565 . ?
S3 Ag3 Ag5A 149.27(8) . . ?
Ag5A Ag3 Ag5A 61.31(16) 6_565 . ?
C33 Ag3 Ag5 45.5(3) . 6_565 ?
C34 Ag3 Ag5 77.8(5) 6_565 6_565 ?
C34 Ag3 Ag5 55.7(5) . 6_565 ?
O2 Ag3 Ag5 111.91(15) . 6_565 ?
O2 Ag3 Ag5 76.43(15) 6_565 6_565 ?
S3 Ag3 Ag5 152.74(9) . 6_565 ?
C33 Ag3 Ag5 45.5(3) . . ?
C34 Ag3 Ag5 55.7(5) 6_565 . ?
C34 Ag3 Ag5 77.8(5) . . ?
O2 Ag3 Ag5 76.43(15) . . ?
O2 Ag3 Ag5 111.90(15) 6_565 . ?
S3 Ag3 Ag5 152.74(9) . . ?
Ag5 Ag3 Ag5 50.73(16) 6_565 . ?
C33 Ag3 Ag2 116.6(4) . . ?
C34 Ag3 Ag2 133.8(5) 6_565 . ?
C34 Ag3 Ag2 133.8(5) . . ?
O2 Ag3 Ag2 48.13(15) . . ?
O2 Ag3 Ag2 48.13(15) 6_565 . ?
S3 Ag3 Ag2 92.18(7) . . ?
Ag5A Ag3 Ag2 86.14(7) 6_565 . ?
Ag5A Ag3 Ag2 86.14(7) . . ?
Ag5 Ag3 Ag2 78.71(7) 6_565 . ?
Ag5 Ag3 Ag2 78.71(7) . . ?
C27A Ag4 C28A 29.8(10) . . ?
C27A Ag4 O2 113.8(8) . . ?
C27 Ag4 O2 112.3(12) . . ?
C28A Ag4 O2 141.9(7) . . ?
C27 Ag4 C28 33.5(12) . . ?
O2 Ag4 C28 132.1(7) . . ?
C27 Ag4 O1 109.9(11) . 6_565 ?
O2 Ag4 O1 87.9(2) . 6_565 ?
C28 Ag4 O1 128.2(7) . 6_565 ?
C27A Ag4 S2 161.7(6) . . ?
C27 Ag4 S2 167.4(11) . . ?
C28A Ag4 S2 134.4(8) . . ?
O2 Ag4 S2 77.97(14) . . ?
C28 Ag4 S2 134.1(7) . . ?
O1 Ag4 S2 76.70(13) 6_565 . ?
C27 Ag4 Ag6 37.4(10) . . ?
O2 Ag4 Ag6 102.32(15) . . ?
C28 Ag4 Ag6 67.2(7) . . ?
O1 Ag4 Ag6 73.69(13) 6_565 . ?
S2 Ag4 Ag6 150.35(6) . . ?
C27 Ag4 Ag5 36.0(12) . . ?
O2 Ag4 Ag5 76.33(15) . . ?
C28 Ag4 Ag5 63.4(7) . . ?
O1 Ag4 Ag5 109.20(15) 6_565 . ?
S2 Ag4 Ag5 153.34(8) . . ?
Ag6 Ag4 Ag5 45.37(5) . . ?
C27A Ag4 Ag2 108.5(6) . . ?
C27 Ag4 Ag2 102.5(10) . . ?
C28A Ag4 Ag2 131.4(7) . . ?
O2 Ag4 Ag2 47.28(15) . . ?
C28 Ag4 Ag2 135.9(7) . . ?
O1 Ag4 Ag2 46.06(14) 6_565 . ?
S2 Ag4 Ag2 89.82(5) . . ?
Ag6 Ag4 Ag2 70.72(4) . . ?
Ag5 Ag4 Ag2 77.93(8) . . ?
C27A Ag4 Ag5A 41.7(7) . . ?
C28A Ag4 Ag5A 70.6(7) . . ?
O2 Ag4 Ag5A 72.12(15) . . ?
O1 Ag4 Ag5A 116.16(15) 6_565 . ?
S2 Ag4 Ag5A 146.53(8) . . ?
Ag2 Ag4 Ag5A 80.91(8) . . ?
C27 Ag5 C33 170.4(14) . . ?
C27 Ag5 Ag6 49.6(13) . . ?
C33 Ag5 Ag6 136.6(3) . . ?
C27 Ag5 C34 142.2(14) . 6_565 ?
C33 Ag5 C34 28.8(5) . 6_565 ?
Ag6 Ag5 C34 157.6(5) . 6_565 ?
C27 Ag5 Ag5 134.0(13) . 6_565 ?
C33 Ag5 Ag5 53.1(2) . 6_565 ?
Ag6 Ag5 Ag5 84.44(12) . 6_565 ?
C34 Ag5 Ag5 81.1(5) 6_565 6_565 ?
C27 Ag5 Ag5 92.9(14) . 2_656 ?
C33 Ag5 Ag5 93.5(3) . 2_656 ?
Ag6 Ag5 Ag5 95.18(14) . 2_656 ?
C34 Ag5 Ag5 101.8(4) 6_565 2_656 ?
Ag5 Ag5 Ag5 89.999(1) 6_565 2_656 ?
C27 Ag5 Ag3 128.2(14) . . ?
C33 Ag5 Ag3 45.4(3) . . ?
Ag6 Ag5 Ag3 112.69(15) . . ?
C34 Ag5 Ag3 45.3(4) 6_565 . ?
Ag5 Ag5 Ag3 64.63(8) 6_565 . ?
Ag5 Ag5 Ag3 138.84(15) 2_656 . ?
C27 Ag5 Ag4 45.8(14) . . ?
C33 Ag5 Ag4 126.7(3) . . ?
Ag6 Ag5 Ag4 64.71(10) . . ?
C34 Ag5 Ag4 109.1(4) 6_565 . ?
Ag5 Ag5 Ag4 121.41(8) 6_565 . ?
Ag5 Ag5 Ag4 138.27(12) 2_656 . ?
Ag3 Ag5 Ag4 82.43(10) . . ?
C27 Ag6 C21 156.9(15) . . ?
C27 Ag6 Ag6 146.1(14) . 6_565 ?
C21 Ag6 Ag6 56.1(2) . 6_565 ?
C27 Ag6 Ag5 50.5(15) . . ?
C21 Ag6 Ag5 150.6(3) . . ?
Ag6 Ag6 Ag5 95.56(12) 6_565 . ?
C27 Ag6 Ag4 48.7(14) . . ?
C21 Ag6 Ag4 131.7(3) . . ?
Ag6 Ag6 Ag4 128.15(3) 6_565 . ?
Ag5 Ag6 Ag4 69.93(11) . . ?
C27 Ag6 Ag1 134.6(13) . . ?
C21 Ag6 Ag1 45.4(3) . . ?
Ag6 Ag6 Ag1 68.50(3) 6_565 . ?
Ag5 Ag6 Ag1 136.74(12) . . ?
Ag4 Ag6 Ag1 88.39(4) . . ?
C2 S1 C2 102.3(5) 6_565 . ?
C2 S1 Ag1 101.1(3) 6_565 . ?
C2 S1 Ag1 101.1(3) . . ?
C6 S2 C12 102.7(4) 6_565 . ?
C6 S2 Ag4 101.7(3) 6_565 . ?
C12 S2 Ag4 99.6(3) . . ?
C16 S3 C16 100.2(6) 6_565 . ?
C16 S3 Ag3 99.3(3) 6_565 . ?
C16 S3 Ag3 99.3(3) . . ?
C1 O1 Ag2 110.5(5) . . ?
C1 O1 Ag1 116.7(5) . . ?
Ag2 O1 Ag1 85.00(19) . . ?
C1 O1 Ag4 117.9(5) . 6_565 ?
Ag2 O1 Ag4 85.66(18) . 6_565 ?
Ag1 O1 Ag4 124.4(2) . 6_565 ?
C11 O2 Ag3 117.3(5) . . ?
C11 O2 Ag4 117.7(5) . . ?
Ag3 O2 Ag4 124.4(2) . . ?
C11 O2 Ag2 109.1(5) . . ?
Ag3 O2 Ag2 84.22(19) . . ?
Ag4 O2 Ag2 85.81(19) . . ?
O1 C1 C2 123.3(7) . . ?
O1 C1 C6 122.0(7) . . ?
C2 C1 C6 114.6(7) . . ?
C3 C2 C1 121.9(8) . . ?
C3 C2 S1 117.5(7) . . ?
C1 C2 S1 120.6(6) . . ?
C2 C3 C4 123.3(9) . . ?
C2 C3 H3 118.3 . . ?
C4 C3 H3 118.3 . . ?
C3 C4 C5 115.7(8) . . ?
C3 C4 C7A 124.4(18) . . ?
C5 C4 C7A 119.4(17) . . ?
C3 C4 C7 120.4(16) . . ?
C5 C4 C7 123.8(16) . . ?
C6 C5 C4 122.8(8) . . ?
C6 C5 H5 118.6 . . ?
C4 C5 H5 118.6 . . ?
C5 C6 C1 121.6(8) . . ?
C5 C6 S2 117.7(7) . 6_565 ?
C1 C6 S2 120.7(6) . 6_565 ?
C10 C7 C8 110(3) . . ?
C10 C7 C4 112(3) . . ?
C8 C7 C4 112(2) . . ?
C10 C7 C9 109(2) . . ?
C8 C7 C9 109(3) . . ?
C4 C7 C9 103(2) . . ?
C7 C8 H8A 109.5 . . ?
C7 C8 H8B 109.5 . . ?
H8A C8 H8B 109.5 . . ?
C7 C8 H8C 109.5 . . ?
H8A C8 H8C 109.5 . . ?
H8B C8 H8C 109.5 . . ?
C7 C9 H9A 109.5 . . ?
C7 C9 H9B 109.5 . . ?
H9A C9 H9B 109.5 . . ?
C7 C9 H9C 109.5 . . ?
H9A C9 H9C 109.5 . . ?
H9B C9 H9C 109.5 . . ?
C7 C10 H10A 109.5 . . ?
C7 C10 H10B 109.5 . . ?
H10A C10 H10B 109.5 . . ?
C7 C10 H10C 109.5 . . ?
H10A C10 H10C 109.5 . . ?
H10B C10 H10C 109.5 . . ?
O2 C11 C16 122.7(8) . . ?
O2 C11 C12 122.5(7) . . ?
C16 C11 C12 114.8(7) . . ?
C13 C12 C11 123.0(8) . . ?
C13 C12 S2 115.6(7) . . ?
C11 C12 S2 121.4(6) . . ?
C12 C13 C14 121.2(8) . . ?
C12 C13 H13 119.4 . . ?
C14 C13 H13 119.4 . . ?
C15 C14 C13 116.4(8) . . ?
C15 C14 C17 123.2(12) . . ?
C13 C14 C17 119.3(12) . . ?
C15 C14 C17A 121.7(12) . . ?
C13 C14 C17A 120.4(12) . . ?
C14 C15 C16 121.9(9) . . ?
C14 C15 H15 119.1 . . ?
C16 C15 H15 119.1 . . ?
C18 C17 C20 122(2) . . ?
C18 C17 C14 109.8(19) . . ?
C20 C17 C14 113.6(17) . . ?
C18 C17 C19 90(2) . . ?
C20 C17 C19 103(2) . . ?
C14 C17 C19 115.4(18) . . ?
C15 C16 C11 122.7(8) . . ?
C15 C16 S3 115.3(7) . . ?
C11 C16 S3 122.0(6) . . ?
C17 C18 H18A 109.5 . . ?
C17 C18 H18B 109.5 . . ?
H18A C18 H18B 109.5 . . ?
C17 C18 H18C 109.5 . . ?
H18A C18 H18C 109.5 . . ?
H18B C18 H18C 109.5 . . ?
C17 C19 H19A 109.5 . . ?
C17 C19 H19B 109.5 . . ?
H19A C19 H19B 109.5 . . ?
C17 C19 H19C 109.5 . . ?
H19A C19 H19C 109.5 . . ?
H19B C19 H19C 109.5 . . ?
C17 C20 H20A 109.5 . . ?
C17 C20 H20B 109.5 . . ?
H20A C20 H20B 109.5 . . ?
C17 C20 H20C 109.5 . . ?
H20A C20 H20C 109.5 . . ?
H20B C20 H20C 109.5 . . ?
C22 C21 C22 44(2) . 6_565 ?
C22 C21 Ag6 124.0(10) . 6_565 ?
C22 C21 Ag6 168.0(11) 6_565 6_565 ?
C22 C21 Ag6 168.0(11) . . ?
C22 C21 Ag6 124.0(10) 6_565 . ?
Ag6 C21 Ag6 67.8(4) 6_565 . ?
C22 C21 Ag1 88.0(11) . . ?
C22 C21 Ag1 88.0(11) 6_565 . ?
Ag6 C21 Ag1 93.7(4) 6_565 . ?
Ag6 C21 Ag1 93.7(4) . . ?
C22 C21 Ag6A 105.6(10) . 6_565 ?
C22 C21 Ag6A 136.2(12) 6_565 6_565 ?
Ag6 C21 Ag6A 36.94(19) 6_565 6_565 ?
Ag6 C21 Ag6A 82.7(5) . 6_565 ?
Ag1 C21 Ag6A 127.8(4) . 6_565 ?
C22 C21 Ag6A 136.2(12) . . ?
C22 C21 Ag6A 105.6(10) 6_565 . ?
Ag1 C21 Ag6A 127.8(4) . . ?
Ag6A C21 Ag6A 74.0(4) 6_565 . ?
C22 C22 C21 67.9(11) 6_565 . ?
C22 C22 C23 109.8(13) 6_565 . ?
C21 C22 C23 172.6(18) . . ?
C22 C22 Ag1 79.3(5) 6_565 . ?
C21 C22 Ag1 62.4(9) . . ?
C23 C22 Ag1 124.7(13) . . ?
C25 C23 C26 114(2) . . ?
C25 C23 C24 109(2) . . ?
C26 C23 C24 108(2) . . ?
C25 C23 C22 108(2) . . ?
C26 C23 C22 106.5(18) . . ?
C24 C23 C22 111(2) . . ?
C23 C24 H24A 109.5 . . ?
C23 C24 H24B 109.5 . . ?
H24A C24 H24B 109.5 . . ?
C23 C24 H24C 109.5 . . ?
H24A C24 H24C 109.5 . . ?
H24B C24 H24C 109.5 . . ?
C23 C25 H25A 109.5 . . ?
C23 C25 H25B 109.5 . . ?
H25A C25 H25B 109.5 . . ?
C23 C25 H25C 109.5 . . ?
H25A C25 H25C 109.5 . . ?
H25B C25 H25C 109.5 . . ?
C23 C26 H26A 109.5 . . ?
C23 C26 H26B 109.5 . . ?
H26A C26 H26B 109.5 . . ?
C23 C26 H26C 109.5 . . ?
H26A C26 H26C 109.5 . . ?
H26B C26 H26C 109.5 . . ?
C28 C27 Ag6 145(3) . . ?
C28 C27 Ag5 135(3) . . ?
Ag6 C27 Ag5 79.9(17) . . ?
C28 C27 Ag4 78(2) . . ?
Ag6 C27 Ag4 93.9(18) . . ?
Ag5 C27 Ag4 98(2) . . ?
C27 C28 C29 167(3) . . ?
C27 C28 Ag4 69(2) . . ?
C29 C28 Ag4 124.0(19) . . ?
C31 C29 C32 108(3) . . ?
C31 C29 C28 107(3) . . ?
C32 C29 C28 109(2) . . ?
C31 C29 C30 111(2) . . ?
C32 C29 C30 114(3) . . ?
C28 C29 C30 108(2) . . ?
C29 C30 H30A 109.5 . . ?
C29 C30 H30B 109.5 . . ?
H30A C30 H30B 109.5 . . ?
C29 C30 H30C 109.5 . . ?
H30A C30 H30C 109.5 . . ?
H30B C30 H30C 109.5 . . ?
C29 C31 H31A 109.5 . . ?
C29 C31 H31B 109.5 . . ?
H31A C31 H31B 109.5 . . ?
C29 C31 H31C 109.5 . . ?
H31A C31 H31C 109.5 . . ?
H31B C31 H31C 109.5 . . ?
C29 C32 H32A 109.5 . . ?
C29 C32 H32B 109.5 . . ?
H32A C32 H32B 109.5 . . ?
C29 C32 H32C 109.5 . . ?
H32A C32 H32C 109.5 . . ?
H32B C32 H32C 109.5 . . ?
C34 C33 C34 94(2) . 6_565 ?
C34 C33 Ag5A 81.6(10) . 6_565 ?
C34 C33 Ag5A 163.6(12) 6_565 6_565 ?
Ag5A C33 Ag5A 97.8(6) 6_565 . ?
C34 C33 Ag3 75.1(10) . . ?
C34 C33 Ag3 75.1(10) 6_565 . ?
Ag5A C33 Ag3 88.5(4) 6_565 . ?
Ag5A C33 Ag3 88.5(4) . . ?
C34 C33 Ag5 93.3(11) . 6_565 ?
C34 C33 Ag5 159.9(12) 6_565 6_565 ?
Ag3 C33 Ag5 89.1(4) . 6_565 ?
C34 C33 Ag5 159.9(12) . . ?
C34 C33 Ag5 93.3(11) 6_565 . ?
Ag3 C33 Ag5 89.1(4) . . ?
Ag5 C33 Ag5 73.8(5) 6_565 . ?
C34 C33 Ag6A 67.9(9) . 5_666 ?
C34 C33 Ag6A 115.6(12) 6_565 5_666 ?
Ag3 C33 Ag6A 141.9(3) . 5_666 ?
Ag5 C33 Ag6A 84.6(3) 6_565 5_666 ?
Ag5 C33 Ag6A 124.5(6) . 5_666 ?
C34 C33 Ag6A 115.6(12) . 2_656 ?
C34 C33 Ag6A 67.9(9) 6_565 2_656 ?
Ag3 C33 Ag6A 141.9(3) . 2_656 ?
Ag5 C33 Ag6A 124.5(6) 6_565 2_656 ?
Ag5 C33 Ag6A 84.6(3) . 2_656 ?
C33 C34 C35 170.5(19) . . ?
C33 C34 C34 42.8(11) . 6_565 ?
C35 C34 C34 132.1(13) . 6_565 ?
C33 C34 Ag3 72.0(10) . . ?
C35 C34 Ag3 114.5(12) . . ?
C34 C34 Ag3 65.7(5) 6_565 . ?
C33 C34 Ag5 57.9(9) . 6_565 ?
C35 C34 Ag5 128.8(16) . 6_565 ?
C34 C34 Ag5 98.9(5) 6_565 6_565 ?
Ag3 C34 Ag5 79.1(6) . 6_565 ?
C34 C35 C37 108.0(19) . . ?
C34 C35 C36 108.1(17) . . ?
C37 C35 C36 111.3(16) . . ?
C34 C35 C38 108.3(18) . . ?
C37 C35 C38 112(2) . . ?
C36 C35 C38 109(2) . . ?
C35 C36 H36A 109.5 . . ?
C35 C36 H36B 109.5 . . ?
H36A C36 H36B 109.5 . . ?
C35 C36 H36C 109.5 . . ?
H36A C36 H36C 109.5 . . ?
H36B C36 H36C 109.5 . . ?
C35 C37 H37A 109.5 . . ?
C35 C37 H37B 109.5 . . ?
H37A C37 H37B 109.5 . . ?
C35 C37 H37C 109.5 . . ?
H37A C37 H37C 109.5 . . ?
H37B C37 H37C 109.5 . . ?
C35 C38 H38A 109.5 . . ?
C35 C38 H38B 109.5 . . ?
H38A C38 H38B 109.5 . . ?
C35 C38 H38C 109.5 . . ?
H38A C38 H38C 109.5 . . ?
H38B C38 H38C 109.5 . . ?
C39 O3 Ag6A 114.5(17) . . ?
O4 C39 O3 128(2) . . ?
O4 C39 C40 119(3) . . ?
O3 C39 C40 113(2) . . ?
F1 C40 F3 106(3) . . ?
F1 C40 F2 119(3) . . ?
F3 C40 F2 103(3) . . ?
F1 C40 C39 115(3) . . ?
F3 C40 C39 108(3) . . ?
F2 C40 C39 105(3) . . ?
C28A C27A Ag5A 163(2) . . ?
C28A C27A Ag4 81.0(18) . . ?
Ag5A C27A Ag4 96.4(11) . . ?
C28A C27A Ag6A 103(2) . . ?
Ag5A C27A Ag6A 92.7(8) . . ?
Ag4 C27A Ag6A 121.6(11) . . ?
C27A C28A C29A 178(3) . . ?
C27A C28A Ag4 69.2(18) . . ?
C29A C28A Ag4 113.0(19) . . ?
C28A C29A C31A 113(3) . . ?
C28A C29A C30A 111(3) . . ?
C31A C29A C30A 103(3) . . ?
C28A C29A C32A 112(3) . . ?
C31A C29A C32A 111(3) . . ?
C30A C29A C32A 106(3) . . ?
C29A C30A H30D 109.5 . . ?
C29A C30A H30E 109.5 . . ?
H30D C30A H30E 109.5 . . ?
C29A C30A H30F 109.5 . . ?
H30D C30A H30F 109.5 . . ?
H30E C30A H30F 109.5 . . ?
C29A C31A H31D 109.5 . . ?
C29A C31A H31E 109.5 . . ?
H31D C31A H31E 109.5 . . ?
C29A C31A H31F 109.5 . . ?
H31D C31A H31F 109.5 . . ?
H31E C31A H31F 109.5 . . ?
C29A C32A H32D 109.5 . . ?
C29A C32A H32E 109.5 . . ?
H32D C32A H32E 109.5 . . ?
C29A C32A H32F 109.5 . . ?
H32D C32A H32F 109.5 . . ?
H32E C32A H32F 109.5 . . ?
C33 Ag5A C27A 169.0(7) . . ?
C33 Ag5A O4 95.9(5) . 2_656 ?
C33 Ag5A Ag6A 58.8(3) . 2_656 ?
C33 Ag5A Ag3 48.9(4) . . ?
C27A Ag5A Ag3 124.8(7) . . ?
O4 Ag5A Ag3 84.8(4) 2_656 . ?
Ag6A Ag5A Ag3 100.54(11) 2_656 . ?
C33 Ag5A Ag5A 41.1(3) . 6_565 ?
Ag3 Ag5A Ag5A 59.35(8) . 6_565 ?
C33 Ag5A Ag5A 103.4(4) . 2_656 ?
Ag3 Ag5A Ag5A 148.38(10) . 2_656 ?
C33 Ag5A Ag4 132.3(4) . . ?
C27A Ag5A Ag4 41.9(7) . . ?
O4 Ag5A Ag4 80.4(4) 2_656 . ?
Ag6A Ag5A Ag4 152.88(14) 2_656 . ?
Ag3 Ag5A Ag4 83.49(10) . . ?
Ag5A Ag5A Ag4 116.96(7) 6_565 . ?
Ag5A Ag5A Ag4 120.65(12) 2_656 . ?
O3 Ag6A C21 112.0(7) . . ?
O3 Ag6A C27A 113.1(10) . . ?
C21 Ag6A C27A 115.9(6) . . ?
C21 Ag6A C33 106.6(3) . 5_666 ?
C21 Ag6A Ag6A 53.0(2) . 6_565 ?
C33 Ag6A Ag6A 56.63(16) 5_666 6_565 ?
C21 Ag6A Ag5A 145.6(2) . 2_656 ?
C33 Ag6A Ag5A 43.4(3) 5_666 2_656 ?
C10A C7A C9A 112(3) . . ?
C10A C7A C4 116(3) . . ?
C9A C7A C4 113(3) . . ?
C10A C7A C8A 106(3) . . ?
C9A C7A C8A 103(3) . . ?
C4 C7A C8A 106(3) . . ?
C7A C8A H8AA 109.5 . . ?
C7A C8A H8AB 109.5 . . ?
H8AA C8A H8AB 109.5 . . ?
C7A C8A H8AC 109.5 . . ?
H8AA C8A H8AC 109.5 . . ?
H8AB C8A H8AC 109.5 . . ?
C7A C9A H9AA 109.5 . . ?
C7A C9A H9AB 109.5 . . ?
H9AA C9A H9AB 109.5 . . ?
C7A C9A H9AC 109.5 . . ?
H9AA C9A H9AC 109.5 . . ?
H9AB C9A H9AC 109.5 . . ?
C7A C10A H10D 109.5 . . ?
C7A C10A H10E 109.5 . . ?
H10D C10A H10E 109.5 . . ?
C7A C10A H10F 109.5 . . ?
H10D C10A H10F 109.5 . . ?
H10E C10A H10F 109.5 . . ?
C18A C17A C20A 102(2) . . ?
C18A C17A C14 118(2) . . ?
C20A C17A C14 114.1(19) . . ?
C18A C17A C19A 124(2) . . ?
C20A C17A C19A 102(2) . . ?
C14 C17A C19A 96.5(19) . . ?
C17A C18A H18D 109.5 . . ?
C17A C18A H18E 109.5 . . ?
H18D C18A H18E 109.5 . . ?
C17A C18A H18F 109.5 . . ?
H18D C18A H18F 109.5 . . ?
H18E C18A H18F 109.5 . . ?
C17A C19A H19D 109.5 . . ?
C17A C19A H19E 109.5 . . ?
H19D C19A H19E 109.5 . . ?
C17A C19A H19F 109.5 . . ?
H19D C19A H19F 109.5 . . ?
H19E C19A H19F 109.5 . . ?
C17A C20A H20D 109.5 . . ?
C17A C20A H20E 109.5 . . ?
H20D C20A H20E 109.5 . . ?
C17A C20A H20F 109.5 . . ?
H20D C20A H20F 109.5 . . ?
H20E C20A H20F 109.5 . . ?
C41 O5 C41A 44.6(16) . . ?
C41 O5 Ag2 166(2) . . ?
C41A O5 Ag2 145.1(15) . . ?
C41 O5 H5A 108.5 . . ?
C41A O5 H5A 142.8 . . ?
Ag2 O5 H5A 58.1 . . ?
C41 O5 H5A 108.5(19) . 6_565 ?
C41A O5 H5A 133.0(16) . 6_565 ?
Ag2 O5 H5A 58.1(7) . 6_565 ?
H5A O5 H5A 14.9 . 6_565 ?
O5A C41 C41A 77(2) . . ?
O5A C41 O5 6(2) . . ?
C41A C41 O5 82(2) . . ?
O5A C41 H41A 107.5 . . ?
C41A C41 H41A 47.3 . . ?
O5 C41 H41A 109.5 . . ?
O5A C41 H41B 115.7 . . ?
C41A C41 H41B 156.7 . . ?
O5 C41 H41B 109.5 . . ?
H41A C41 H41B 109.5 . . ?
O5A C41 H41C 105.0 . . ?
C41A C41 H41C 84.4 . . ?
O5 C41 H41C 109.5 . . ?
H41A C41 H41C 109.5 . . ?
H41B C41 H41C 109.5 . . ?
C41 O5A C41A 58(2) . . ?
C41 O5A Ag2 163(3) . . ?
C41A O5A Ag2 138(2) . . ?
C41 O5A H5AA 167.3 . . ?
C41A O5A H5AA 109.1 . . ?
Ag2 O5A H5AA 29.1 . . ?
C41 O5A H5A 127(4) . 6_565 ?
C41A O5A H5A 152(5) . 6_565 ?
Ag2 O5A H5A 38.5(19) . 6_565 ?
H5AA O5A H5A 63.5 . 6_565 ?
C41 C41A O5A 45.3(13) . . ?
C41 C41A O5 53.5(13) . . ?
O5A C41A O5 8.7(16) . . ?
C41 C41A H41D 64.3 . . ?
O5A C41A H41D 109.5 . . ?
O5 C41A H41D 117.4 . . ?
C41 C41A H41E 122.3 . . ?
O5A C41A H41E 109.5 . . ?
O5 C41A H41E 108.3 . . ?
H41D C41A H41E 109.5 . . ?
C41 C41A H41F 127.2 . . ?
O5A C41A H41F 109.5 . . ?
O5 C41A H41F 102.4 . . ?
H41D C41A H41F 109.5 . . ?
H41E C41A H41F 109.5 . . ?
C41 C41A H41B 39.2(14) . 6_565 ?
O5A C41A H41B 65.5(18) . 6_565 ?
O5 C41A H41B 73.6(17) . 6_565 ?
H41D C41A H41B 62.1 . 6_565 ?
H41E C41A H41B 85.1 . 6_565 ?
H41F C41A H41B 165.3 . 6_565 ?

loop_
_geom_bond_atom_site_label_1
_geom_bond_atom_site_label_2
_geom_bond_distance
_geom_bond_site_symmetry_2
_geom_bond_publ_flag
Ag1 C21 2.224(12) . ?
Ag1 O1 2.447(5) 6_565 ?
Ag1 O1 2.447(5) . ?
Ag1 S1 2.501(3) . ?
Ag1 C22 2.508(18) . ?
Ag1 C22 2.508(18) 6_565 ?
Ag1 Ag6 3.1187(17) 6_565 ?
Ag1 Ag6 3.1187(17) . ?
Ag1 Ag2 3.2534(14) . ?
Ag2 O1 2.367(6) 6_565 ?
Ag2 O1 2.367(6) . ?
Ag2 O2 2.415(6) 6_565 ?
Ag2 O2 2.415(6) . ?
Ag2 O5 2.574(18) . ?
Ag2 O5A 2.979(19) . ?
Ag2 Ag3 3.2266(15) . ?
Ag2 Ag4 3.2784(9) . ?
Ag2 Ag4 3.2785(9) 6_565 ?
Ag2 H5A 2.2460 . ?
Ag2 H5A 2.246(17) 6_565 ?
Ag3 C33 2.294(12) . ?
Ag3 C34 2.330(18) 6_565 ?
Ag3 C34 2.330(18) . ?
Ag3 O2 2.397(6) . ?
Ag3 O2 2.397(6) 6_565 ?
Ag3 S3 2.506(3) . ?
Ag3 Ag5A 3.043(4) 6_565 ?
Ag3 Ag5A 3.043(4) . ?
Ag3 Ag5 3.219(4) 6_565 ?
Ag3 Ag5 3.219(4) . ?
Ag4 C27A 2.24(3) . ?
Ag4 C27 2.33(4) . ?
Ag4 C28A 2.36(3) . ?
Ag4 O2 2.400(6) . ?
Ag4 C28 2.45(3) . ?
Ag4 O1 2.454(6) 6_565 ?
Ag4 S2 2.514(2) . ?
Ag4 Ag6 3.1013(16) . ?
Ag4 Ag5 3.222(5) . ?
Ag4 Ag5A 3.323(4) . ?
Ag5 C27 1.91(5) . ?
Ag5 C33 2.297(12) . ?
Ag5 Ag6 2.441(3) . ?
Ag5 C34 2.71(2) 6_565 ?
Ag5 Ag5 2.758(10) 6_565 ?
Ag5 Ag5 2.938(9) 2_656 ?
Ag6 C27 1.89(4) . ?
Ag6 C21 2.048(12) . ?
Ag6 Ag6 2.286(3) 6_565 ?
S1 C2 1.789(9) 6_565 ?
S1 C2 1.789(9) . ?
S2 C6 1.778(8) 6_565 ?
S2 C12 1.805(9) . ?
S3 C16 1.799(9) 6_565 ?
S3 C16 1.799(9) . ?
O1 C1 1.306(9) . ?
O2 C11 1.316(9) . ?
C1 C2 1.429(11) . ?
C1 C6 1.452(11) . ?
C2 C3 1.385(11) . ?
C3 C4 1.397(13) . ?
C3 H3 0.9500 . ?
C4 C5 1.414(12) . ?
C4 C7A 1.53(4) . ?
C4 C7 1.57(4) . ?
C5 C6 1.379(11) . ?
C5 H5 0.9500 . ?
C7 C10 1.45(4) . ?
C7 C8 1.49(4) . ?
C7 C9 1.59(5) . ?
C8 H8A 0.9800 . ?
C8 H8B 0.9800 . ?
C8 H8C 0.9800 . ?
C9 H9A 0.9800 . ?
C9 H9B 0.9800 . ?
C9 H9C 0.9800 . ?
C10 H10A 0.9800 . ?
C10 H10B 0.9800 . ?
C10 H10C 0.9800 . ?
C11 C16 1.407(12) . ?
C11 C12 1.414(12) . ?
C12 C13 1.391(12) . ?
C13 C14 1.423(13) . ?
C13 H13 0.9500 . ?
C14 C15 1.388(13) . ?
C14 C17 1.53(2) . ?
C14 C17A 1.55(3) . ?
C15 C16 1.405(12) . ?
C15 H15 0.9500 . ?
C17 C18 1.47(3) . ?
C17 C20 1.51(3) . ?
C17 C19 1.59(3) . ?
C18 H18A 0.9800 . ?
C18 H18B 0.9800 . ?
C18 H18C 0.9800 . ?
C19 H19A 0.9800 . ?
C19 H19B 0.9800 . ?
C19 H19C 0.9800 . ?
C20 H20A 0.9800 . ?
C20 H20B 0.9800 . ?
C20 H20C 0.9800 . ?
C21 C22 1.24(2) . ?
C21 C22 1.24(2) 6_565 ?
C21 Ag6A 2.345(11) 6_565 ?
C21 Ag6A 2.345(11) . ?
C22 C22 0.93(4) 6_565 ?
C22 C23 1.56(3) . ?
C23 C25 1.48(3) . ?
C23 C26 1.50(3) . ?
C23 C24 1.52(4) . ?
C24 H24A 0.9800 . ?
C24 H24B 0.9800 . ?
C24 H24C 0.9800 . ?
C25 H25A 0.9800 . ?
C25 H25B 0.9800 . ?
C25 H25C 0.9800 . ?
C26 H26A 0.9800 . ?
C26 H26B 0.9800 . ?
C26 H26C 0.9800 . ?
C27 C28 1.38(5) . ?
C28 C29 1.51(4) . ?
C29 C31 1.46(5) . ?
C29 C32 1.49(4) . ?
C29 C30 1.52(4) . ?
C30 H30A 0.9800 . ?
C30 H30B 0.9800 . ?
C30 H30C 0.9800 . ?
C31 H31A 0.9800 . ?
C31 H31B 0.9800 . ?
C31 H31C 0.9800 . ?
C32 H32A 0.9800 . ?
C32 H32B 0.9800 . ?
C32 H32C 0.9800 . ?
C33 C34 1.31(2) . ?
C33 C34 1.31(2) 6_565 ?
C33 Ag5A 2.059(10) 6_565 ?
C33 Ag5A 2.059(10) . ?
C33 Ag6A 2.566(11) 5_666 ?
C33 Ag6A 2.566(11) 2_656 ?
C34 C35 1.51(3) . ?
C34 C34 1.92(4) 6_565 ?
C35 C37 1.53(3) . ?
C35 C36 1.56(3) . ?
C35 C38 1.56(3) . ?
C36 H36A 0.9800 . ?
C36 H36B 0.9800 . ?
C36 H36C 0.9800 . ?
C37 H37A 0.9800 . ?
C37 H37B 0.9800 . ?
C37 H37C 0.9800 . ?
C38 H38A 0.9800 . ?
C38 H38B 0.9800 . ?
C38 H38C 0.9800 . ?
O3 C39 1.26(3) . ?
O3 Ag6A 2.33(2) . ?
O4 C39 1.21(3) . ?
O4 Ag5A 2.361(17) 2_656 ?
C39 C40 1.54(4) . ?
C40 F1 1.28(3) . ?
C40 F3 1.34(4) . ?
C40 F2 1.36(4) . ?
C27A C28A 1.19(4) . ?
C27A Ag5A 2.22(3) . ?
C27A Ag6A 2.52(2) . ?
C28A C29A 1.52(4) . ?
C29A C31A 1.55(5) . ?
C29A C30A 1.60(4) . ?
C29A C32A 1.60(5) . ?
C30A H30D 0.9800 . ?
C30A H30E 0.9800 . ?
C30A H30F 0.9800 . ?
C31A H31D 0.9800 . ?
C31A H31E 0.9800 . ?
C31A H31F 0.9800 . ?
C32A H32D 0.9800 . ?
C32A H32E 0.9800 . ?
C32A H32F 0.9800 . ?
Ag5A Ag6A 2.932(4) 2_656 ?
Ag5A Ag5A 3.103(9) 6_565 ?
Ag5A Ag5A 3.209(8) 2_656 ?
Ag6A Ag6A 2.823(4) 6_565 ?
C7A C10A 1.42(4) . ?
C7A C9A 1.51(5) . ?
C7A C8A 1.57(5) . ?
C8A H8AA 0.9800 . ?
C8A H8AB 0.9800 . ?
C8A H8AC 0.9800 . ?
C9A H9AA 0.9800 . ?
C9A H9AB 0.9800 . ?
C9A H9AC 0.9800 . ?
C10A H10D 0.9800 . ?
C10A H10E 0.9800 . ?
C10A H10F 0.9800 . ?
C17A C18A 1.43(4) . ?
C17A C20A 1.50(3) . ?
C17A C19A 1.59(4) . ?
C18A H18D 0.9800 . ?
C18A H18E 0.9800 . ?
C18A H18F 0.9800 . ?
C19A H19D 0.9800 . ?
C19A H19E 0.9800 . ?
C19A H19F 0.9800 . ?
C20A H20D 0.9800 . ?
C20A H20E 0.9800 . ?
C20A H20F 0.9800 . ?
O5 C41 1.4799(11) . ?
O5 C41A 1.82(4) . ?
O5 H5A 0.8400 . ?
O5 H5A 0.8400 6_565 ?
C41 O5A 1.08(3) . ?
C41 C41A 1.29(4) . ?
C41 H41A 0.9800 . ?
C41 H41B 0.9800 . ?
C41 H41C 0.9800 . ?
O5A C41A 1.4800(11) . ?
O5A H5AA 0.8400 . ?
C41A H41D 0.9800 . ?
C41A H41E 0.9800 . ?
C41A H41F 0.9800 . ?
